data_4125805
loop_
_publ_author_name
'Fiala, Tomas'
'Ludv\'ikov\'a, Lucie'
'Heger, Dominik'
'\<Svec, Jan'
'Slanina, Tom\'a\<s'
'Vetr\'akov\'a, L'ubica'
'Babiak, Michal'
'Ne\<cas, Marek'
'Kulh\'anek, Petr'
'Kl\'an, Petr'
'Sindelar, Vladimir'

_publ_section_title
;
 Bambusuril as a One-Electron Donor for Photoinduced Electron Transfer to
 Methyl Viologen in Mixed Crystals.
;
_journal_issue 7
_journal_name_full 'Journal of the American Chemical Society'
_journal_page_first 2597
_journal_page_last 2603
_journal_paper_doi 10.1021/jacs.6b08589
_journal_volume 139
_journal_year 2017
_chemical_formula_sum 'C52 H83 B F4 N25 O16'
_chemical_formula_weight 1401.24
_space_group_crystal_system triclinic
_space_group_IT_number 2
_space_group_name_Hall '-P 1'
_space_group_name_H-M_alt 'P -1'
_symmetry_space_group_name_Hall '-P 1'
_symmetry_space_group_name_H-M 'P -1'
_atom_sites_solution_hydrogens geom
_audit_creation_method SHELXL-2016/6
_cell_angle_alpha 95.821(2)
_cell_angle_beta 91.000(2)
_cell_angle_gamma 107.853(3)
_cell_formula_units_Z 2
_cell_length_a 11.9917(3)
_cell_length_b 15.2680(5)
_cell_length_c 21.2185(5)
_cell_measurement_reflns_used 23612
_cell_measurement_temperature 120(2)
_cell_measurement_theta_max 30.5990
_cell_measurement_theta_min 3.1220
_cell_volume 3673.90(19)
_computing_cell_refinement 'CrysAlisPro 1.171.38.43 (Rigaku OD, 2015)'
_computing_data_collection
;
Rigaku CrystalClear-SM Expert 2.1 b32 (Rigaku, 2014)
MSCServDetCCD = {5.7.3.4}
;
_computing_data_reduction 'CrysAlisPro 1.171.38.43 (Rigaku OD, 2015)'
_computing_structure_refinement 'SHELXL-2016/6 (Sheldrick, 2016)'
_computing_structure_solution 'SHELXT 2014/5 (Sheldrick, 2014)'
_diffrn_ambient_temperature 120(2)
_diffrn_measured_fraction_theta_full 0.986
_diffrn_measured_fraction_theta_max 0.987
_diffrn_measurement_device_type 'AFC11 (Right): Eulerian 3 circle'
_diffrn_measurement_method 'Profile data from \w-scans'
_diffrn_radiation_type MoK\a
_diffrn_radiation_wavelength 0.71073
_diffrn_reflns_av_R_equivalents 0.0436
_diffrn_reflns_av_unetI/netI 0.0284
_diffrn_reflns_Laue_measured_fraction_full 0.986
_diffrn_reflns_Laue_measured_fraction_max 0.987
_diffrn_reflns_limit_h_max 14
_diffrn_reflns_limit_h_min -13
_diffrn_reflns_limit_k_max 18
_diffrn_reflns_limit_k_min -17
_diffrn_reflns_limit_l_max 25
_diffrn_reflns_limit_l_min -25
_diffrn_reflns_number 47137
_diffrn_reflns_point_group_measured_fraction_full 0.986
_diffrn_reflns_point_group_measured_fraction_max 0.987
_diffrn_reflns_theta_full 25.242
_diffrn_reflns_theta_max 25.680
_diffrn_reflns_theta_min 2.878
_diffrn_source 'Rotating Anode MicroMax-007HF DW 1.2 kW'
_exptl_absorpt_coefficient_mu 0.102
_exptl_absorpt_correction_T_max 1.00000
_exptl_absorpt_correction_T_min 0.58285
_exptl_absorpt_correction_type multi-scan
_exptl_absorpt_process_details
;
CrysAlisPro 1.171.38.43 (Rigaku Oxford Diffraction, 2015)
Empirical absorption correction using spherical harmonics,
 implemented in SCALE3 ABSPACK scaling algorithm.
;
_exptl_crystal_colour colourless
_exptl_crystal_density_diffrn 1.267
_exptl_crystal_description block
_exptl_crystal_F_000 1478
_refine_diff_density_max 0.402
_refine_diff_density_min -0.291
_refine_diff_density_rms 0.050
_refine_ls_extinction_method none
_refine_ls_goodness_of_fit_ref 1.027
_refine_ls_hydrogen_treatment mixed
_refine_ls_matrix_type full
_refine_ls_number_parameters 950
_refine_ls_number_reflns 13784
_refine_ls_number_restraints 78
_refine_ls_restrained_S_all 1.024
_refine_ls_R_factor_all 0.0688
_refine_ls_R_factor_gt 0.0623
_refine_ls_shift/su_max 0.000
_refine_ls_shift/su_mean 0.000
_refine_ls_structure_factor_coef Fsqd
_refine_ls_weighting_details 'w=1/[\s^2^(Fo^2^)+(0.1037P)^2^+2.0987P] where P=(Fo^2^+2Fc^2^)/3'
_refine_ls_weighting_scheme calc
_refine_ls_wR_factor_gt 0.1791
_refine_ls_wR_factor_ref 0.1853
_reflns_Friedel_coverage 0.000
_reflns_number_gt 11891
_reflns_number_total 13784
_reflns_threshold_expression 'I > 2\s(I)'
_cod_data_source_file ja6b08589_si_003.cif
_cod_data_source_block Fiala_TFExpo067-BF4
_cod_original_cell_volume 3673.90(18)
_cod_database_code 4125805
_shelx_shelxl_version_number 2016/6
_shelx_space_group_comment
;
The symmetry employed for this shelxl refinement is uniquely defined
by the following loop, which should always be used as a source of
symmetry information in preference to the above space-group names.
They are only intended as comments.
;

loop_
_space_group_symop_operation_xyz
'x, y, z'
'-x, -y, -z'

loop_
_atom_site_label
_atom_site_type_symbol
_atom_site_fract_x
_atom_site_fract_y
_atom_site_fract_z
_atom_site_U_iso_or_equiv
_atom_site_adp_type
_atom_site_occupancy
_atom_site_site_symmetry_order
_atom_site_calc_flag
_atom_site_refinement_flags_posn
_atom_site_refinement_flags_adp
_atom_site_refinement_flags_occupancy
_atom_site_disorder_assembly
_atom_site_disorder_group
O1_1 O 0.70118(13) -0.09476(11) 0.18318(7) 0.0408(3) Uani 1 1 d . . . . .
O2_1 O 0.90336(14) 0.32970(11) 0.19907(8) 0.0464(4) Uani 1 1 d . . . . .
O3_1 O 0.39288(13) 0.11303(11) 0.22314(7) 0.0429(4) Uani 1 1 d . . . . .
O4_1 O 0.18514(14) -0.30886(11) 0.19151(7) 0.0458(4) Uani 1 1 d . . . . .
O5_1 O 0.07167(12) -0.06132(10) 0.02419(7) 0.0355(3) Uani 1 1 d . . . . .
O6_1 O 0.24218(16) 0.35895(11) 0.03987(9) 0.0554(4) Uani 1 1 d . . . . .
N1_1 N 0.78955(15) 0.02663(12) 0.12610(8) 0.0348(4) Uani 1 1 d . . . . .
N2_1 N 0.87083(15) 0.19446(13) 0.13191(9) 0.0409(4) Uani 1 1 d . . . . .
N3_1 N 0.73297(16) 0.20803(13) 0.19750(9) 0.0402(4) Uani 1 1 d . . . . .
N4_1 N 0.64871(14) 0.03922(12) 0.18891(8) 0.0342(4) Uani 1 1 d . . . . .
N5_1 N 0.43829(14) -0.02285(12) 0.20011(8) 0.0348(4) Uani 1 1 d . . . . .
N6_1 N 0.35767(16) -0.19061(13) 0.18580(9) 0.0447(4) Uani 1 1 d . . . . .
N7_1 N 0.19264(14) -0.17809(12) 0.14456(8) 0.0346(4) Uani 1 1 d . . . . .
N8_1 N 0.27828(14) -0.00880(12) 0.15435(8) 0.0337(4) Uani 1 1 d . . . . .
N9_1 N 0.19823(14) 0.07068(12) 0.07965(8) 0.0343(4) Uani 1 1 d . . . . .
N10_1 N 0.27757(17) 0.23869(13) 0.08508(9) 0.0440(4) Uani 1 1 d . . . . .
N11_1 N 0.25294(17) 0.22682(13) -0.01965(9) 0.0420(4) Uani 1 1 d . . . . .
N12_1 N 0.19016(14) 0.05799(12) -0.02561(8) 0.0341(4) Uani 1 1 d . . . . .
C1_1 C 0.71134(16) -0.01795(14) 0.16761(9) 0.0321(4) Uani 1 1 d . . . . .
C2_1 C 0.77256(17) 0.11302(14) 0.11214(9) 0.0325(4) Uani 1 1 d . . . . .
H2_1 H 0.747162 0.110443 0.066663 0.039 Uiso 1 1 calc R U . . .
C3_1 C 0.84171(18) 0.25208(14) 0.17853(10) 0.0369(4) Uani 1 1 d . . . . .
C4_1 C 0.67513(16) 0.12259(14) 0.15771(9) 0.0327(4) Uani 1 1 d . . . . .
H4_1 H 0.604511 0.126493 0.133812 0.039 Uiso 1 1 calc R U . . .
C5_1 C 0.55412(17) 0.00956(16) 0.23155(9) 0.0361(4) Uani 1 1 d . . . . .
H5A_1 H 0.566429 -0.040807 0.253940 0.043 Uiso 1 1 calc R U . . .
H5B_1 H 0.557788 0.062050 0.263865 0.043 Uiso 1 1 calc R U . . .
C6_1 C 0.9656(3) 0.2306(2) 0.09135(16) 0.0706(9) Uani 1 1 d . . . . .
H6A_1 H 1.019911 0.288218 0.112683 0.106 Uiso 1 1 calc R U . . .
H6B_1 H 0.933807 0.242989 0.051528 0.106 Uiso 1 1 calc R U . . .
H6C_1 H 1.007480 0.185160 0.082286 0.106 Uiso 1 1 calc R U . . .
C7_1 C 0.6762(2) 0.25112(19) 0.24542(14) 0.0606(7) Uani 1 1 d . . . . .
H7A_1 H 0.595936 0.243944 0.230223 0.091 Uiso 1 1 calc R U . . .
H7B_1 H 0.720116 0.317138 0.254074 0.091 Uiso 1 1 calc R U . . .
H7C_1 H 0.674206 0.221482 0.284428 0.091 Uiso 1 1 calc R U . . .
C8_1 C 0.37207(17) 0.03556(15) 0.19554(9) 0.0336(4) Uani 1 1 d . . . . .
C9_1 C 0.39621(17) -0.10663(14) 0.15619(9) 0.0340(4) Uani 1 1 d . . . . .
H9_1 H 0.454488 -0.109850 0.123604 0.041 Uiso 1 1 calc R U . . .
C10_1 C 0.23954(19) -0.23371(14) 0.17594(9) 0.0365(4) Uani 1 1 d . . . . .
C11_1 C 0.28101(17) -0.09879(14) 0.12556(9) 0.0321(4) Uani 1 1 d . . . . .
H11_1 H 0.283490 -0.101254 0.078342 0.039 Uiso 1 1 calc R U . . .
C12_1 C 0.18969(17) 0.03352(15) 0.14062(9) 0.0364(4) Uani 1 1 d . . . . .
H12A_1 H 0.194871 0.084330 0.174572 0.044 Uiso 1 1 calc R U . . .
H12B_1 H 0.111578 -0.013115 0.141701 0.044 Uiso 1 1 calc R U . . .
C13_1 C 0.4374(3) -0.2384(2) 0.20554(19) 0.0764(10) Uani 1 1 d . . . . .
H13A_1 H 0.399311 -0.305455 0.197402 0.115 Uiso 1 1 calc R U . . .
H13B_1 H 0.458203 -0.221299 0.250972 0.115 Uiso 1 1 calc R U . . .
H13C_1 H 0.508538 -0.220891 0.181610 0.115 Uiso 1 1 calc R U . . .
C14_1 C 0.0712(2) -0.20861(19) 0.12232(13) 0.0547(6) Uani 1 1 d . . . . .
H14A_1 H 0.064714 -0.190888 0.079617 0.082 Uiso 1 1 calc R U . . .
H14B_1 H 0.026352 -0.179594 0.151087 0.082 Uiso 1 1 calc R U . . .
H14C_1 H 0.039878 -0.276090 0.121134 0.082 Uiso 1 1 calc R U . . .
C15_1 C 0.14553(16) 0.01443(14) 0.02566(9) 0.0320(4) Uani 1 1 d . . . . .
C16_1 C 0.29364(17) 0.15032(14) 0.06504(10) 0.0360(4) Uani 1 1 d . . . . .
H16_1 H 0.371675 0.147557 0.080409 0.043 Uiso 1 1 calc R U . . .
C17_1 C 0.25625(19) 0.28203(15) 0.03597(12) 0.0432(5) Uani 1 1 d . . . . .
C18_1 C 0.28296(17) 0.14447(14) -0.00870(9) 0.0337(4) Uani 1 1 d . . . . .
H18_1 H 0.358005 0.143753 -0.028234 0.040 Uiso 1 1 calc R U . . .
C19_1 C 0.14169(17) 0.02036(15) -0.08888(9) 0.0343(4) Uani 1 1 d . . . . .
H19A_1 H 0.132687 0.071445 -0.111667 0.041 Uiso 1 1 calc R U . . .
H19B_1 H 0.062413 -0.023734 -0.085784 0.041 Uiso 1 1 calc R U . . .
C20_1 C 0.2889(3) 0.27772(19) 0.15093(12) 0.0600(7) Uani 1 1 d . . . . .
H20A_1 H 0.300878 0.344426 0.153170 0.090 Uiso 1 1 calc R U . . .
H20B_1 H 0.356180 0.267090 0.172039 0.090 Uiso 1 1 calc R U . . .
H20C_1 H 0.217305 0.248035 0.172093 0.090 Uiso 1 1 calc R U . . .
C21_1 C 0.2658(3) 0.26521(18) -0.07944(13) 0.0550(6) Uani 1 1 d . . . . .
H21A_1 H 0.310269 0.234481 -0.107262 0.082 Uiso 1 1 calc R U . . .
H21B_1 H 0.307893 0.331707 -0.072178 0.082 Uiso 1 1 calc R U . . .
H21C_1 H 0.188153 0.255536 -0.099522 0.082 Uiso 1 1 calc R U . . .
O1_2 O 0.43704(12) 0.08746(10) 0.47669(7) 0.0367(3) Uani 1 1 d . . . . .
O2_2 O 0.26961(14) -0.33543(11) 0.43889(8) 0.0456(4) Uani 1 1 d . . . . .
O3_2 O 0.21200(13) -0.09721(11) 0.67513(7) 0.0413(3) Uani 1 1 d . . . . .
O4_2 O 0.38277(14) 0.32294(11) 0.71934(8) 0.0467(4) Uani 1 1 d . . . . .
O5_2 O -0.12108(13) 0.08388(11) 0.72698(7) 0.0422(4) Uani 1 1 d . . . . .
O6_2 O -0.29859(15) -0.33269(11) 0.69412(8) 0.0507(4) Uani 1 1 d . . . . .
N1_2 N 0.30801(14) -0.03954(12) 0.41782(8) 0.0342(4) Uani 1 1 d . . . . .
N2_2 N 0.23938(17) -0.20733(13) 0.40286(8) 0.0414(4) Uani 1 1 d . . . . .
N3_2 N 0.26506(15) -0.20851(12) 0.50652(8) 0.0374(4) Uani 1 1 d . . . . .
N4_2 N 0.32294(14) -0.03919(12) 0.52172(7) 0.0334(4) Uani 1 1 d . . . . .
N5_2 N 0.29815(15) 0.03347(13) 0.62566(8) 0.0364(4) Uani 1 1 d . . . . .
N6_2 N 0.36494(16) 0.20130(14) 0.64242(9) 0.0439(4) Uani 1 1 d . . . . .
N7_2 N 0.21365(15) 0.19889(13) 0.70181(8) 0.0377(4) Uani 1 1 d . . . . .
N8_2 N 0.14526(15) 0.02989(13) 0.68356(8) 0.0382(4) Uani 1 1 d . . . . .
N9_2 N -0.06127(14) -0.04435(13) 0.69930(8) 0.0375(4) Uani 1 1 d . . . . .
N10_2 N -0.13063(17) -0.21208(15) 0.68320(10) 0.0492(5) Uani 1 1 d . . . . .
N11_2 N -0.29869(15) -0.20857(13) 0.64158(9) 0.0399(4) Uani 1 1 d . . . . .
N12_2 N -0.22937(15) -0.03969(12) 0.65727(8) 0.0359(4) Uani 1 1 d . . . . .
C1_2 C 0.36347(16) 0.01061(14) 0.47268(9) 0.0312(4) Uani 1 1 d . . . . .
C2_2 C 0.21756(17) -0.12374(15) 0.42924(9) 0.0352(4) Uani 1 1 d . . . . .
H2_2 H 0.137539 -0.122626 0.416141 0.042 Uiso 1 1 calc R U . . .
C3_2 C 0.25925(18) -0.25765(15) 0.44863(10) 0.0374(4) Uani 1 1 d . . . . .
C4_2 C 0.23181(17) -0.12573(15) 0.50214(9) 0.0340(4) Uani 1 1 d . . . . .
H4_2 H 0.157218 -0.128956 0.523517 0.041 Uiso 1 1 calc R U . . .
C5_2 C 0.37076(17) -0.00684(16) 0.58583(9) 0.0354(4) Uani 1 1 d . . . . .
H5A_2 H 0.448598 0.039981 0.584285 0.042 Uiso 1 1 calc R U . . .
H5B_2 H 0.382666 -0.059512 0.605615 0.042 Uiso 1 1 calc R U . . .
C6_2 C 0.2001(3) -0.24960(19) 0.33904(12) 0.0608(7) Uani 1 1 d . . . . .
H6A_2 H 0.171997 -0.317090 0.338553 0.091 Uiso 1 1 calc R U . . .
H6B_2 H 0.265448 -0.232334 0.310945 0.091 Uiso 1 1 calc R U . . .
H6C_2 H 0.136191 -0.228040 0.324306 0.091 Uiso 1 1 calc R U . . .
C7_2 C 0.2624(3) -0.25177(19) 0.56448(11) 0.0546(6) Uani 1 1 d . . . . .
H7A_2 H 0.208628 -0.233079 0.593217 0.082 Uiso 1 1 calc R U . . .
H7B_2 H 0.341351 -0.232203 0.584970 0.082 Uiso 1 1 calc R U . . .
H7C_2 H 0.235443 -0.319249 0.554416 0.082 Uiso 1 1 calc R U . . .
C8_2 C 0.21757(17) -0.01936(15) 0.66257(9) 0.0342(4) Uani 1 1 d . . . . .
C9_2 C 0.27510(17) 0.11879(15) 0.61544(9) 0.0360(4) Uani 1 1 d . . . . .
H9_2 H 0.256224 0.121212 0.569682 0.043 Uiso 1 1 calc R U . . .
C10_2 C 0.32592(18) 0.24849(16) 0.69099(10) 0.0383(5) Uani 1 1 d . . . . .
C11_2 C 0.16854(17) 0.11714(15) 0.65705(9) 0.0368(4) Uani 1 1 d . . . . .
H11_2 H 0.099381 0.119491 0.631040 0.044 Uiso 1 1 calc R U . . .
C12_2 C 0.05648(17) -0.00485(16) 0.72796(9) 0.0380(5) Uani 1 1 d . . . . .
H12A_2 H 0.057349 0.046495 0.760648 0.046 Uiso 1 1 calc R U . . .
H12B_2 H 0.076998 -0.052714 0.749618 0.046 Uiso 1 1 calc R U . . .
C13_2 C 0.4728(2) 0.2422(2) 0.61233(14) 0.0605(7) Uani 1 1 d . . . . .
H13A_2 H 0.510120 0.305419 0.632450 0.091 Uiso 1 1 calc R U . . .
H13B_2 H 0.455629 0.243582 0.567184 0.091 Uiso 1 1 calc R U . . .
H13C_2 H 0.525741 0.205190 0.616925 0.091 Uiso 1 1 calc R U . . .
C14_2 C 0.1405(3) 0.2410(2) 0.73965(17) 0.0767(10) Uani 1 1 d . . . . .
H14A_2 H 0.057851 0.209409 0.726793 0.115 Uiso 1 1 calc R U . . .
H14B_2 H 0.160132 0.306570 0.733217 0.115 Uiso 1 1 calc R U . . .
H14C_2 H 0.154017 0.235575 0.784567 0.115 Uiso 1 1 calc R U . . .
C15_2 C -0.13584(17) 0.00831(15) 0.69750(9) 0.0343(4) Uani 1 1 d . . . . .
C16_2 C -0.09835(17) -0.12688(15) 0.65433(9) 0.0360(4) Uani 1 1 d . . . . .
H16_2 H -0.039746 -0.126406 0.621309 0.043 Uiso 1 1 calc R U . . .
C17_2 C -0.24769(19) -0.25827(15) 0.67525(10) 0.0396(5) Uani 1 1 d . . . . .
C18_2 C -0.21716(17) -0.12447(15) 0.62506(9) 0.0351(4) Uani 1 1 d . . . . .
H18_2 H -0.215247 -0.123028 0.578074 0.042 Uiso 1 1 calc R U . . .
C19_2 C -0.32003(17) 0.00049(15) 0.64211(9) 0.0350(4) Uani 1 1 d . . . . .
H19A_2 H -0.319261 0.049751 0.676412 0.042 Uiso 1 1 calc R U . . .
H19B_2 H -0.397223 -0.047912 0.641095 0.042 Uiso 1 1 calc R U . . .
C20_2 C -0.0468(2) -0.2502(2) 0.71056(16) 0.0647(7) Uani 1 1 d . . . . .
H20A_2 H -0.082283 -0.317106 0.710752 0.097 Uiso 1 1 calc R U . . .
H20B_2 H -0.024139 -0.221063 0.754147 0.097 Uiso 1 1 calc R U . . .
H20C_2 H 0.022893 -0.238078 0.685302 0.097 Uiso 1 1 calc R U . . .
C21_2 C -0.4232(2) -0.24047(17) 0.62360(13) 0.0509(6) Uani 1 1 d . . . . .
H21A_2 H -0.436115 -0.219131 0.582865 0.076 Uiso 1 1 calc R U . . .
H21B_2 H -0.465756 -0.215511 0.656147 0.076 Uiso 1 1 calc R U . . .
H21C_2 H -0.451814 -0.308283 0.619654 0.076 Uiso 1 1 calc R U . . .
N1_3 N -0.02881(18) 0.52139(12) 0.16473(8) 0.0436(4) Uani 1 1 d . . . . .
C1_3 C -0.00644(19) 0.50425(14) 0.03495(10) 0.0373(4) Uani 1 1 d . . . . .
C2_3 C -0.0974(2) 0.53167(19) 0.06167(12) 0.0522(6) Uani 1 1 d . . . . .
H2_3 H -0.153030 0.545227 0.035065 0.063 Uiso 1 1 calc R U . . .
C3_3 C -0.1070(2) 0.53922(18) 0.12606(11) 0.0517(6) Uani 1 1 d . . . . .
H3_3 H -0.169947 0.557343 0.143615 0.062 Uiso 1 1 calc R U . . .
C4_3 C 0.0599(2) 0.49451(15) 0.14090(11) 0.0459(5) Uani 1 1 d . . . . .
H4_3 H 0.114534 0.481668 0.168645 0.055 Uiso 1 1 calc R U . . .
C5_3 C 0.0721(2) 0.48545(15) 0.07623(10) 0.0417(5) Uani 1 1 d . . . . .
H5_3 H 0.135044 0.466138 0.059789 0.050 Uiso 1 1 calc R U . . .
C6_3 C -0.0373(3) 0.53426(17) 0.23436(11) 0.0539(6) Uani 1 1 d . . . . .
H6A_3 H -0.009773 0.488490 0.253720 0.081 Uiso 1 1 calc R U . . .
H6B_3 H -0.119058 0.526065 0.244357 0.081 Uiso 1 1 calc R U . . .
H6C_3 H 0.011492 0.596756 0.251114 0.081 Uiso 1 1 calc R U . . .
F1_4 F 0.5584(2) 0.10403(17) 0.00227(12) 0.0445(6) Uani 0.5 1 d D . P A -1
F2_4 F 0.5317(2) -0.03454(18) -0.05607(11) 0.0476(6) Uani 0.5 1 d D . P A -1
F3_4 F 0.5517(2) -0.02386(18) 0.05090(11) 0.0440(6) Uani 0.5 1 d D . P A -1
F4_4 F 0.3870(2) -0.01144(19) 0.00468(14) 0.0500(6) Uani 0.5 1 d D . P A -1
B1_4 B 0.5075(10) 0.0088(8) 0.0004(6) 0.0271(13) Uani 0.5 1 d D . P A -1
F1_6 F -0.1148(2) -0.0237(2) 0.49920(13) 0.0503(6) Uani 0.5 1 d D . P B -1
F2_6 F 0.0451(2) 0.1048(2) 0.51091(14) 0.0528(6) Uani 0.5 1 d D . P B -1
F3_6 F 0.0507(2) -0.02740(19) 0.54994(11) 0.0462(6) Uani 0.5 1 d D . P B -1
F4_6 F 0.0464(2) -0.0199(2) 0.44354(12) 0.0475(6) Uani 0.5 1 d D . P B -1
B1_6 B 0.0070(11) 0.0085(8) 0.5009(6) 0.0346(13) Uani 0.5 1 d D . P B -1
O1_11 O 0.3706(2) 0.55918(18) 0.49871(11) 0.0873(7) Uani 1 1 d D . . . .
H1_11 H 0.338962 0.594856 0.483307 0.105 Uiso 1 1 calc R U . . .
C1_11 C 0.3613(4) 0.4828(3) 0.4539(2) 0.0957(12) Uani 1 1 d D . . . .
H1A_11 H 0.386094 0.436331 0.474065 0.144 Uiso 1 1 calc R U . . .
H1B_11 H 0.411716 0.502899 0.418878 0.144 Uiso 1 1 calc R U . . .
H1C_11 H 0.279717 0.455790 0.437530 0.144 Uiso 1 1 calc R U . . .
O1_12 O 0.7006(2) 0.4513(2) 0.38042(13) 0.0925(8) Uani 1 1 d D . . . .
H1_12 H 0.678507 0.452047 0.417759 0.111 Uiso 1 1 calc R U . . .
C1_12 C 0.6343(5) 0.4900(4) 0.3435(3) 0.144(2) Uani 1 1 d D . . . .
H1A_12 H 0.636644 0.550869 0.364260 0.216 Uiso 1 1 calc R U . . .
H1B_12 H 0.552945 0.449362 0.338643 0.216 Uiso 1 1 calc R U . . .
H1C_12 H 0.667017 0.496854 0.301565 0.216 Uiso 1 1 calc R U . . .
O1_13 O 0.2399(2) 0.45995(13) 0.24140(10) 0.0663(5) Uani 1 1 d D . . . .
H1_13 H 0.250978 0.415390 0.257929 0.080 Uiso 1 1 calc R U . . .
C1_13 C 0.2925(3) 0.54052(18) 0.27942(15) 0.0723(9) Uani 1 1 d D . . . .
H1A_13 H 0.266407 0.534023 0.322698 0.108 Uiso 1 1 calc R U . . .
H1B_13 H 0.270949 0.591271 0.263143 0.108 Uiso 1 1 calc R U . . .
H1C_13 H 0.377857 0.554055 0.279689 0.108 Uiso 1 1 calc R U . . .
O1_14 O 0.0660(3) 0.4579(2) 0.61835(14) 0.1000(8) Uani 1 1 d D . . . .
H1_14 H 0.137792 0.482969 0.613843 0.19(3) Uiso 1 1 calc R . . . .
C1_14 C 0.0027(4) 0.5161(4) 0.6003(2) 0.1139(15) Uani 1 1 d D . . . .
H1A_14 H 0.029810 0.538599 0.559882 0.171 Uiso 1 1 calc R U . . .
H1B_14 H 0.015353 0.568838 0.632964 0.171 Uiso 1 1 calc R U . . .
H1C_14 H -0.081094 0.481284 0.595494 0.171 Uiso 1 1 calc R U . . .

loop_
_atom_site_aniso_label
_atom_site_aniso_U_11
_atom_site_aniso_U_22
_atom_site_aniso_U_33
_atom_site_aniso_U_23
_atom_site_aniso_U_13
_atom_site_aniso_U_12
O1_1 0.0387(8) 0.0494(9) 0.0385(8) 0.0125(6) 0.0072(6) 0.0170(7)
O2_1 0.0408(8) 0.0387(8) 0.0569(10) 0.0007(7) 0.0017(7) 0.0100(7)
O3_1 0.0377(8) 0.0501(9) 0.0379(8) -0.0076(7) 0.0069(6) 0.0131(7)
O4_1 0.0490(9) 0.0406(8) 0.0428(8) 0.0093(7) 0.0012(7) 0.0051(7)
O5_1 0.0290(7) 0.0422(8) 0.0392(8) 0.0074(6) 0.0064(6) 0.0154(6)
O6_1 0.0610(10) 0.0415(9) 0.0725(12) 0.0082(8) 0.0249(9) 0.0272(8)
N1_1 0.0335(8) 0.0431(9) 0.0331(8) 0.0069(7) 0.0108(7) 0.0182(7)
N2_1 0.0308(9) 0.0427(10) 0.0475(10) 0.0013(8) 0.0117(8) 0.0096(7)
N3_1 0.0357(9) 0.0421(10) 0.0404(9) -0.0049(7) 0.0098(7) 0.0111(8)
N4_1 0.0276(8) 0.0441(9) 0.0313(8) 0.0020(7) 0.0085(6) 0.0120(7)
N5_1 0.0264(8) 0.0479(10) 0.0293(8) 0.0003(7) 0.0042(6) 0.0113(7)
N6_1 0.0358(9) 0.0472(10) 0.0512(11) 0.0167(8) -0.0003(8) 0.0100(8)
N7_1 0.0303(8) 0.0381(9) 0.0336(8) 0.0056(7) 0.0044(7) 0.0076(7)
N8_1 0.0291(8) 0.0378(9) 0.0336(8) 0.0061(7) 0.0028(7) 0.0087(7)
N9_1 0.0314(8) 0.0418(9) 0.0335(8) 0.0063(7) 0.0055(7) 0.0159(7)
N10_1 0.0496(11) 0.0416(10) 0.0432(10) 0.0004(8) 0.0131(8) 0.0183(8)
N11_1 0.0473(10) 0.0402(10) 0.0464(10) 0.0092(8) 0.0124(8) 0.0234(8)
N12_1 0.0319(8) 0.0404(9) 0.0332(8) 0.0050(7) 0.0080(7) 0.0156(7)
C1_1 0.0279(9) 0.0417(11) 0.0271(9) 0.0040(8) 0.0028(7) 0.0110(8)
C2_1 0.0303(9) 0.0396(10) 0.0297(9) 0.0031(8) 0.0066(8) 0.0140(8)
C3_1 0.0342(10) 0.0375(11) 0.0407(11) 0.0039(8) 0.0013(8) 0.0138(9)
C4_1 0.0273(9) 0.0415(11) 0.0303(9) 0.0003(8) 0.0042(7) 0.0132(8)
C5_1 0.0272(9) 0.0547(12) 0.0236(9) 0.0004(8) 0.0039(7) 0.0095(9)
C6_1 0.0595(16) 0.0506(15) 0.090(2) -0.0029(14) 0.0423(16) 0.0013(13)
C7_1 0.0541(15) 0.0544(15) 0.0668(17) -0.0170(12) 0.0206(13) 0.0140(12)
C8_1 0.0285(9) 0.0455(11) 0.0260(9) 0.0047(8) 0.0098(7) 0.0097(8)
C9_1 0.0287(9) 0.0442(11) 0.0285(9) 0.0050(8) 0.0064(7) 0.0099(8)
C10_1 0.0392(11) 0.0385(11) 0.0291(9) 0.0026(8) 0.0045(8) 0.0084(9)
C11_1 0.0306(9) 0.0402(10) 0.0247(9) 0.0054(7) 0.0069(7) 0.0089(8)
C12_1 0.0291(9) 0.0500(12) 0.0326(10) 0.0065(8) 0.0082(8) 0.0148(9)
C13_1 0.0502(15) 0.0631(17) 0.122(3) 0.0371(18) -0.0077(17) 0.0189(13)
C14_1 0.0338(11) 0.0574(15) 0.0650(16) 0.0195(12) -0.0033(11) -0.0010(10)
C15_1 0.0277(9) 0.0415(11) 0.0354(10) 0.0082(8) 0.0086(8) 0.0217(9)
C16_1 0.0309(10) 0.0435(11) 0.0374(10) 0.0032(8) 0.0074(8) 0.0174(9)
C17_1 0.0387(11) 0.0389(11) 0.0561(13) 0.0065(10) 0.0177(10) 0.0167(9)
C18_1 0.0286(9) 0.0411(11) 0.0379(10) 0.0067(8) 0.0108(8) 0.0193(8)
C19_1 0.0285(9) 0.0470(11) 0.0332(10) 0.0055(8) 0.0061(8) 0.0194(8)
C20_1 0.0751(18) 0.0521(14) 0.0487(14) -0.0095(11) 0.0114(13) 0.0183(13)
C21_1 0.0698(17) 0.0464(13) 0.0552(14) 0.0149(11) 0.0098(12) 0.0243(12)
O1_2 0.0289(7) 0.0476(8) 0.0348(7) 0.0025(6) 0.0063(6) 0.0141(6)
O2_2 0.0490(9) 0.0445(9) 0.0472(9) 0.0046(7) 0.0075(7) 0.0203(7)
O3_2 0.0403(8) 0.0578(10) 0.0336(7) 0.0080(7) 0.0062(6) 0.0257(7)
O4_2 0.0427(8) 0.0477(9) 0.0504(9) -0.0040(7) 0.0058(7) 0.0180(7)
O5_2 0.0367(8) 0.0605(10) 0.0311(7) -0.0063(7) 0.0055(6) 0.0208(7)
O6_2 0.0504(9) 0.0423(9) 0.0589(10) 0.0102(7) -0.0013(8) 0.0125(7)
N1_2 0.0304(8) 0.0468(10) 0.0272(8) 0.0052(7) 0.0033(6) 0.0141(7)
N2_2 0.0488(10) 0.0464(10) 0.0320(9) 0.0013(7) 0.0006(8) 0.0200(8)
N3_2 0.0383(9) 0.0444(10) 0.0342(9) 0.0068(7) 0.0062(7) 0.0187(8)
N4_2 0.0322(8) 0.0457(9) 0.0268(8) 0.0034(7) 0.0073(6) 0.0187(7)
N5_2 0.0358(9) 0.0548(11) 0.0272(8) 0.0034(7) 0.0072(7) 0.0266(8)
N6_2 0.0327(9) 0.0566(11) 0.0427(10) -0.0045(8) 0.0097(8) 0.0172(8)
N7_2 0.0344(9) 0.0487(10) 0.0344(9) -0.0021(7) 0.0085(7) 0.0214(8)
N8_2 0.0293(8) 0.0520(10) 0.0360(9) -0.0017(8) 0.0093(7) 0.0184(8)
N9_2 0.0272(8) 0.0561(11) 0.0314(8) -0.0006(7) 0.0045(7) 0.0178(8)
N10_2 0.0367(10) 0.0569(12) 0.0586(12) 0.0190(9) 0.0003(9) 0.0176(9)
N11_2 0.0334(9) 0.0458(10) 0.0420(10) 0.0070(8) 0.0014(7) 0.0137(8)
N12_2 0.0336(9) 0.0459(10) 0.0312(8) 0.0051(7) 0.0013(7) 0.0165(7)
C1_2 0.0250(9) 0.0459(11) 0.0298(9) 0.0039(8) 0.0073(7) 0.0210(9)
C2_2 0.0295(9) 0.0459(11) 0.0337(10) 0.0053(8) 0.0023(8) 0.0163(8)
C3_2 0.0315(10) 0.0433(11) 0.0393(11) 0.0053(9) 0.0070(8) 0.0141(9)
C4_2 0.0273(9) 0.0471(11) 0.0326(10) 0.0067(8) 0.0077(7) 0.0180(8)
C5_2 0.0300(9) 0.0569(12) 0.0265(9) 0.0020(8) 0.0046(7) 0.0248(9)
C6_2 0.089(2) 0.0542(15) 0.0372(12) -0.0042(10) -0.0104(12) 0.0230(14)
C7_2 0.0758(17) 0.0587(15) 0.0407(12) 0.0148(11) 0.0125(12) 0.0338(13)
C8_2 0.0291(9) 0.0540(12) 0.0234(9) 0.0003(8) 0.0010(7) 0.0197(9)
C9_2 0.0340(10) 0.0535(12) 0.0264(9) 0.0004(8) 0.0049(8) 0.0235(9)
C10_2 0.0361(10) 0.0497(12) 0.0355(10) 0.0025(9) 0.0042(8) 0.0232(10)
C11_2 0.0289(9) 0.0541(12) 0.0314(10) -0.0018(9) 0.0023(8) 0.0209(9)
C12_2 0.0287(10) 0.0611(13) 0.0252(9) -0.0015(9) 0.0028(8) 0.0170(9)
C13_2 0.0481(14) 0.0631(16) 0.0680(17) 0.0017(13) 0.0270(13) 0.0143(12)
C14_2 0.0493(15) 0.0738(19) 0.097(2) -0.0316(17) 0.0348(15) 0.0162(14)
C15_2 0.0292(9) 0.0521(12) 0.0235(9) 0.0059(8) 0.0086(7) 0.0147(9)
C16_2 0.0302(10) 0.0505(12) 0.0302(10) 0.0062(8) 0.0057(8) 0.0158(9)
C17_2 0.0397(11) 0.0438(12) 0.0370(11) 0.0027(9) 0.0033(9) 0.0160(9)
C18_2 0.0321(10) 0.0486(12) 0.0267(9) 0.0034(8) 0.0048(7) 0.0158(9)
C19_2 0.0293(9) 0.0513(12) 0.0291(9) 0.0079(8) 0.0061(7) 0.0181(9)
C20_2 0.0468(14) 0.0626(17) 0.093(2) 0.0184(15) -0.0056(14) 0.0261(13)
C21_2 0.0360(12) 0.0508(13) 0.0623(15) 0.0098(11) -0.0049(10) 0.0076(10)
N1_3 0.0576(11) 0.0323(9) 0.0362(9) -0.0010(7) 0.0127(8) 0.0081(8)
C1_3 0.0433(11) 0.0299(10) 0.0376(11) -0.0009(8) 0.0097(9) 0.0110(8)
C2_3 0.0514(13) 0.0668(16) 0.0437(13) -0.0070(11) 0.0054(10) 0.0300(12)
C3_3 0.0528(14) 0.0589(15) 0.0436(13) -0.0071(11) 0.0118(11) 0.0214(12)
C4_3 0.0606(14) 0.0389(11) 0.0416(12) 0.0050(9) 0.0054(10) 0.0202(10)
C5_3 0.0494(12) 0.0406(11) 0.0393(11) 0.0046(9) 0.0102(9) 0.0198(10)
C6_3 0.0782(17) 0.0447(13) 0.0337(11) -0.0022(9) 0.0140(11) 0.0132(12)
F1_4 0.0470(14) 0.0444(13) 0.0427(13) 0.0063(10) 0.0066(11) 0.0144(11)
F2_4 0.0591(16) 0.0515(15) 0.0291(12) -0.0008(10) 0.0160(11) 0.0136(12)
F3_4 0.0459(14) 0.0530(15) 0.0347(12) 0.0079(10) -0.0079(10) 0.0171(12)
F4_4 0.0283(12) 0.0572(16) 0.0711(18) 0.0154(13) 0.0123(12) 0.0201(11)
B1_4 0.022(3) 0.041(4) 0.0205(13) 0.003(2) 0.0056(16) 0.014(3)
F1_6 0.0287(12) 0.0719(18) 0.0562(16) 0.0021(13) 0.0067(11) 0.0255(12)
F2_6 0.0498(15) 0.0590(16) 0.0535(16) 0.0038(12) 0.0047(12) 0.0236(13)
F3_6 0.0454(14) 0.0645(16) 0.0330(12) 0.0082(11) -0.0052(10) 0.0231(12)
F4_6 0.0491(15) 0.0692(17) 0.0308(12) 0.0073(11) 0.0176(11) 0.0264(13)
B1_6 0.029(3) 0.058(4) 0.0232(15) 0.003(2) 0.0042(17) 0.024(3)
O1_11 0.120(2) 0.1007(18) 0.0709(14) 0.0140(12) 0.0036(13) 0.0761(16)
C1_11 0.120(3) 0.090(3) 0.101(3) 0.011(2) 0.001(2) 0.067(2)
O1_12 0.0929(17) 0.1074(19) 0.0954(18) 0.0423(16) 0.0213(14) 0.0471(15)
C1_12 0.134(4) 0.192(5) 0.162(5) 0.131(5) 0.067(4) 0.093(4)
O1_13 0.0883(14) 0.0436(10) 0.0691(12) 0.0051(8) -0.0197(10) 0.0252(9)
C1_13 0.111(3) 0.0390(13) 0.0672(18) 0.0073(12) -0.0019(17) 0.0228(15)
O1_14 0.103(2) 0.0956(19) 0.0908(18) 0.0028(15) 0.0277(16) 0.0163(17)
C1_14 0.092(3) 0.122(4) 0.120(4) 0.029(3) 0.014(3) 0.016(3)

loop_
_atom_type_symbol
_atom_type_description
_atom_type_scat_dispersion_real
_atom_type_scat_dispersion_imag
_atom_type_scat_source
C C 0.0033 0.0016 'International Tables Vol C Tables 4.2.6.8 and 6.1.1.4'
H H 0.0000 0.0000 'International Tables Vol C Tables 4.2.6.8 and 6.1.1.4'
B B 0.0013 0.0007 'International Tables Vol C Tables 4.2.6.8 and 6.1.1.4'
N N 0.0061 0.0033 'International Tables Vol C Tables 4.2.6.8 and 6.1.1.4'
O O 0.0106 0.0060 'International Tables Vol C Tables 4.2.6.8 and 6.1.1.4'
F F 0.0171 0.0103 'International Tables Vol C Tables 4.2.6.8 and 6.1.1.4'

loop_
_geom_angle_atom_site_label_1
_geom_angle_atom_site_label_2
_geom_angle_atom_site_label_3
_geom_angle
_geom_angle_site_symmetry_1
_geom_angle_site_symmetry_3
C1_1 N1_1 C19_1 121.37(17) . 2_655
C1_1 N1_1 C2_1 112.78(15) . .
C19_1 N1_1 C2_1 123.95(16) 2_655 .
C3_1 N2_1 C6_1 120.64(19) . .
C3_1 N2_1 C2_1 111.58(16) . .
C6_1 N2_1 C2_1 122.68(19) . .
C3_1 N3_1 C7_1 122.15(19) . .
C3_1 N3_1 C4_1 112.65(16) . .
C7_1 N3_1 C4_1 124.42(18) . .
C1_1 N4_1 C4_1 113.00(15) . .
C1_1 N4_1 C5_1 121.13(17) . .
C4_1 N4_1 C5_1 125.26(16) . .
C8_1 N5_1 C5_1 121.18(17) . .
C8_1 N5_1 C9_1 112.59(16) . .
C5_1 N5_1 C9_1 123.91(16) . .
C10_1 N6_1 C9_1 112.29(17) . .
C10_1 N6_1 C13_1 122.3(2) . .
C9_1 N6_1 C13_1 122.7(2) . .
C10_1 N7_1 C14_1 121.27(18) . .
C10_1 N7_1 C11_1 112.58(16) . .
C14_1 N7_1 C11_1 124.87(18) . .
C8_1 N8_1 C12_1 121.51(17) . .
C8_1 N8_1 C11_1 113.26(16) . .
C12_1 N8_1 C11_1 125.20(16) . .
C15_1 N9_1 C16_1 111.74(16) . .
C15_1 N9_1 C12_1 120.19(17) . .
C16_1 N9_1 C12_1 123.61(17) . .
C17_1 N10_1 C16_1 112.83(18) . .
C17_1 N10_1 C20_1 124.2(2) . .
C16_1 N10_1 C20_1 122.9(2) . .
C17_1 N11_1 C21_1 120.64(19) . .
C17_1 N11_1 C18_1 111.44(18) . .
C21_1 N11_1 C18_1 123.38(18) . .
C15_1 N12_1 C19_1 120.83(17) . .
C15_1 N12_1 C18_1 113.21(16) . .
C19_1 N12_1 C18_1 125.89(16) . .
O1_1 C1_1 N4_1 126.44(18) . .
O1_1 C1_1 N1_1 125.66(18) . .
N4_1 C1_1 N1_1 107.89(17) . .
N2_1 C2_1 N1_1 114.34(16) . .
N2_1 C2_1 C4_1 103.75(15) . .
N1_1 C2_1 C4_1 102.69(15) . .
N2_1 C2_1 H2_1 111.8 . .
N1_1 C2_1 H2_1 111.8 . .
C4_1 C2_1 H2_1 111.8 . .
O2_1 C3_1 N3_1 125.9(2) . .
O2_1 C3_1 N2_1 125.5(2) . .
N3_1 C3_1 N2_1 108.61(18) . .
N4_1 C4_1 N3_1 115.65(17) . .
N4_1 C4_1 C2_1 103.23(15) . .
N3_1 C4_1 C2_1 102.73(15) . .
N4_1 C4_1 H4_1 111.5 . .
N3_1 C4_1 H4_1 111.5 . .
C2_1 C4_1 H4_1 111.5 . .
N5_1 C5_1 N4_1 113.93(16) . .
N5_1 C5_1 H5A_1 108.8 . .
N4_1 C5_1 H5A_1 108.8 . .
N5_1 C5_1 H5B_1 108.8 . .
N4_1 C5_1 H5B_1 108.8 . .
H5A_1 C5_1 H5B_1 107.7 . .
N2_1 C6_1 H6A_1 109.5 . .
N2_1 C6_1 H6B_1 109.5 . .
H6A_1 C6_1 H6B_1 109.5 . .
N2_1 C6_1 H6C_1 109.5 . .
H6A_1 C6_1 H6C_1 109.5 . .
H6B_1 C6_1 H6C_1 109.5 . .
N3_1 C7_1 H7A_1 109.5 . .
N3_1 C7_1 H7B_1 109.5 . .
H7A_1 C7_1 H7B_1 109.5 . .
N3_1 C7_1 H7C_1 109.5 . .
H7A_1 C7_1 H7C_1 109.5 . .
H7B_1 C7_1 H7C_1 109.5 . .
O3_1 C8_1 N8_1 125.90(19) . .
O3_1 C8_1 N5_1 126.25(19) . .
N8_1 C8_1 N5_1 107.85(17) . .
N6_1 C9_1 N5_1 114.58(17) . .
N6_1 C9_1 C11_1 103.74(16) . .
N5_1 C9_1 C11_1 103.43(16) . .
N6_1 C9_1 H9_1 111.5 . .
N5_1 C9_1 H9_1 111.5 . .
C11_1 C9_1 H9_1 111.5 . .
O4_1 C10_1 N6_1 126.3(2) . .
O4_1 C10_1 N7_1 125.47(19) . .
N6_1 C10_1 N7_1 108.27(17) . .
N7_1 C11_1 N8_1 115.92(16) . .
N7_1 C11_1 C9_1 102.75(15) . .
N8_1 C11_1 C9_1 102.54(15) . .
N7_1 C11_1 H11_1 111.6 . .
N8_1 C11_1 H11_1 111.6 . .
C9_1 C11_1 H11_1 111.6 . .
N8_1 C12_1 N9_1 114.68(16) . .
N8_1 C12_1 H12A_1 108.6 . .
N9_1 C12_1 H12A_1 108.6 . .
N8_1 C12_1 H12B_1 108.6 . .
N9_1 C12_1 H12B_1 108.6 . .
H12A_1 C12_1 H12B_1 107.6 . .
N6_1 C13_1 H13A_1 109.5 . .
N6_1 C13_1 H13B_1 109.5 . .
H13A_1 C13_1 H13B_1 109.5 . .
N6_1 C13_1 H13C_1 109.5 . .
H13A_1 C13_1 H13C_1 109.5 . .
H13B_1 C13_1 H13C_1 109.5 . .
N7_1 C14_1 H14A_1 109.5 . .
N7_1 C14_1 H14B_1 109.5 . .
H14A_1 C14_1 H14B_1 109.5 . .
N7_1 C14_1 H14C_1 109.5 . .
H14A_1 C14_1 H14C_1 109.5 . .
H14B_1 C14_1 H14C_1 109.5 . .
O5_1 C15_1 N12_1 126.15(19) . .
O5_1 C15_1 N9_1 125.60(18) . .
N12_1 C15_1 N9_1 108.25(17) . .
N10_1 C16_1 N9_1 114.37(16) . .
N10_1 C16_1 C18_1 102.83(16) . .
N9_1 C16_1 C18_1 103.49(16) . .
N10_1 C16_1 H16_1 111.8 . .
N9_1 C16_1 H16_1 111.8 . .
C18_1 C16_1 H16_1 111.8 . .
O6_1 C17_1 N10_1 125.9(2) . .
O6_1 C17_1 N11_1 124.9(2) . .
N10_1 C17_1 N11_1 109.17(18) . .
N11_1 C18_1 N12_1 114.94(16) . .
N11_1 C18_1 C16_1 103.42(15) . .
N12_1 C18_1 C16_1 102.68(15) . .
N11_1 C18_1 H18_1 111.7 . .
N12_1 C18_1 H18_1 111.7 . .
C16_1 C18_1 H18_1 111.7 . .
N12_1 C19_1 N1_1 114.91(15) . 2_655
N12_1 C19_1 H19A_1 108.5 . .
N1_1 C19_1 H19A_1 108.5 2_655 .
N12_1 C19_1 H19B_1 108.5 . .
N1_1 C19_1 H19B_1 108.5 2_655 .
H19A_1 C19_1 H19B_1 107.5 . .
N10_1 C20_1 H20A_1 109.5 . .
N10_1 C20_1 H20B_1 109.5 . .
H20A_1 C20_1 H20B_1 109.5 . .
N10_1 C20_1 H20C_1 109.5 . .
H20A_1 C20_1 H20C_1 109.5 . .
H20B_1 C20_1 H20C_1 109.5 . .
N11_1 C21_1 H21A_1 109.5 . .
N11_1 C21_1 H21B_1 109.5 . .
H21A_1 C21_1 H21B_1 109.5 . .
N11_1 C21_1 H21C_1 109.5 . .
H21A_1 C21_1 H21C_1 109.5 . .
H21B_1 C21_1 H21C_1 109.5 . .
C1_2 N1_2 C19_2 121.82(18) . 2_556
C1_2 N1_2 C2_2 112.40(16) . .
C19_2 N1_2 C2_2 124.17(16) 2_556 .
C3_2 N2_2 C2_2 112.04(17) . .
C3_2 N2_2 C6_2 121.45(19) . .
C2_2 N2_2 C6_2 122.41(19) . .
C3_2 N3_2 C4_2 111.70(16) . .
C3_2 N3_2 C7_2 121.18(19) . .
C4_2 N3_2 C7_2 123.54(17) . .
C1_2 N4_2 C5_2 121.38(18) . .
C1_2 N4_2 C4_2 113.18(16) . .
C5_2 N4_2 C4_2 125.43(17) . .
C8_2 N5_2 C9_2 112.45(15) . .
C8_2 N5_2 C5_2 120.94(18) . .
C9_2 N5_2 C5_2 123.63(17) . .
C10_2 N6_2 C9_2 112.29(17) . .
C10_2 N6_2 C13_2 122.3(2) . .
C9_2 N6_2 C13_2 123.66(19) . .
C10_2 N7_2 C11_2 112.44(16) . .
C10_2 N7_2 C14_2 120.8(2) . .
C11_2 N7_2 C14_2 123.88(19) . .
C8_2 N8_2 C12_2 121.23(19) . .
C8_2 N8_2 C11_2 112.96(16) . .
C12_2 N8_2 C11_2 125.82(17) . .
C15_2 N9_2 C16_2 112.35(16) . .
C15_2 N9_2 C12_2 120.77(18) . .
C16_2 N9_2 C12_2 124.11(16) . .
C17_2 N10_2 C16_2 112.42(17) . .
C17_2 N10_2 C20_2 123.3(2) . .
C16_2 N10_2 C20_2 123.8(2) . .
C17_2 N11_2 C18_2 113.25(17) . .
C17_2 N11_2 C21_2 121.99(19) . .
C18_2 N11_2 C21_2 124.74(18) . .
C15_2 N12_2 C19_2 121.01(17) . .
C15_2 N12_2 C18_2 113.28(16) . .
C19_2 N12_2 C18_2 124.96(16) . .
O1_2 C1_2 N4_2 126.19(18) . .
O1_2 C1_2 N1_2 125.55(18) . .
N4_2 C1_2 N1_2 108.27(17) . .
N2_2 C2_2 N1_2 113.90(17) . .
N2_2 C2_2 C4_2 103.39(16) . .
N1_2 C2_2 C4_2 103.21(16) . .
N2_2 C2_2 H2_2 111.9 . .
N1_2 C2_2 H2_2 111.9 . .
C4_2 C2_2 H2_2 111.9 . .
O2_2 C3_2 N2_2 125.0(2) . .
O2_2 C3_2 N3_2 125.8(2) . .
N2_2 C3_2 N3_2 109.26(18) . .
N3_2 C4_2 N4_2 115.32(16) . .
N3_2 C4_2 C2_2 103.01(15) . .
N4_2 C4_2 C2_2 102.63(16) . .
N3_2 C4_2 H4_2 111.7 . .
N4_2 C4_2 H4_2 111.7 . .
C2_2 C4_2 H4_2 111.7 . .
N4_2 C5_2 N5_2 114.35(15) . .
N4_2 C5_2 H5A_2 108.7 . .
N5_2 C5_2 H5A_2 108.7 . .
N4_2 C5_2 H5B_2 108.7 . .
N5_2 C5_2 H5B_2 108.7 . .
H5A_2 C5_2 H5B_2 107.6 . .
N2_2 C6_2 H6A_2 109.5 . .
N2_2 C6_2 H6B_2 109.5 . .
H6A_2 C6_2 H6B_2 109.5 . .
N2_2 C6_2 H6C_2 109.5 . .
H6A_2 C6_2 H6C_2 109.5 . .
H6B_2 C6_2 H6C_2 109.5 . .
N3_2 C7_2 H7A_2 109.5 . .
N3_2 C7_2 H7B_2 109.5 . .
H7A_2 C7_2 H7B_2 109.5 . .
N3_2 C7_2 H7C_2 109.5 . .
H7A_2 C7_2 H7C_2 109.5 . .
H7B_2 C7_2 H7C_2 109.5 . .
O3_2 C8_2 N8_2 125.84(19) . .
O3_2 C8_2 N5_2 125.91(18) . .
N8_2 C8_2 N5_2 108.24(18) . .
N6_2 C9_2 N5_2 114.18(17) . .
N6_2 C9_2 C11_2 103.28(16) . .
N5_2 C9_2 C11_2 103.28(16) . .
N6_2 C9_2 H9_2 111.8 . .
N5_2 C9_2 H9_2 111.8 . .
C11_2 C9_2 H9_2 111.8 . .
O4_2 C10_2 N7_2 126.14(19) . .
O4_2 C10_2 N6_2 125.2(2) . .
N7_2 C10_2 N6_2 108.69(19) . .
N7_2 C11_2 N8_2 115.38(17) . .
N7_2 C11_2 C9_2 103.16(16) . .
N8_2 C11_2 C9_2 102.79(15) . .
N7_2 C11_2 H11_2 111.6 . .
N8_2 C11_2 H11_2 111.6 . .
C9_2 C11_2 H11_2 111.6 . .
N8_2 C12_2 N9_2 114.23(16) . .
N8_2 C12_2 H12A_2 108.7 . .
N9_2 C12_2 H12A_2 108.7 . .
N8_2 C12_2 H12B_2 108.7 . .
N9_2 C12_2 H12B_2 108.7 . .
H12A_2 C12_2 H12B_2 107.6 . .
N6_2 C13_2 H13A_2 109.5 . .
N6_2 C13_2 H13B_2 109.5 . .
H13A_2 C13_2 H13B_2 109.5 . .
N6_2 C13_2 H13C_2 109.5 . .
H13A_2 C13_2 H13C_2 109.5 . .
H13B_2 C13_2 H13C_2 109.5 . .
N7_2 C14_2 H14A_2 109.5 . .
N7_2 C14_2 H14B_2 109.5 . .
H14A_2 C14_2 H14B_2 109.5 . .
N7_2 C14_2 H14C_2 109.5 . .
H14A_2 C14_2 H14C_2 109.5 . .
H14B_2 C14_2 H14C_2 109.5 . .
O5_2 C15_2 N12_2 126.25(18) . .
O5_2 C15_2 N9_2 125.92(19) . .
N12_2 C15_2 N9_2 107.83(18) . .
N10_2 C16_2 N9_2 114.06(17) . .
N10_2 C16_2 C18_2 103.24(17) . .
N9_2 C16_2 C18_2 103.61(16) . .
N10_2 C16_2 H16_2 111.8 . .
N9_2 C16_2 H16_2 111.8 . .
C18_2 C16_2 H16_2 111.8 . .
O6_2 C17_2 N11_2 125.4(2) . .
O6_2 C17_2 N10_2 126.3(2) . .
N11_2 C17_2 N10_2 108.31(19) . .
N11_2 C18_2 N12_2 115.41(16) . .
N11_2 C18_2 C16_2 102.77(16) . .
N12_2 C18_2 C16_2 102.62(16) . .
N11_2 C18_2 H18_2 111.8 . .
N12_2 C18_2 H18_2 111.8 . .
C16_2 C18_2 H18_2 111.8 . .
N12_2 C19_2 N1_2 114.33(16) . 2_556
N12_2 C19_2 H19A_2 108.7 . .
N1_2 C19_2 H19A_2 108.7 2_556 .
N12_2 C19_2 H19B_2 108.7 . .
N1_2 C19_2 H19B_2 108.7 2_556 .
H19A_2 C19_2 H19B_2 107.6 . .
N10_2 C20_2 H20A_2 109.5 . .
N10_2 C20_2 H20B_2 109.5 . .
H20A_2 C20_2 H20B_2 109.5 . .
N10_2 C20_2 H20C_2 109.5 . .
H20A_2 C20_2 H20C_2 109.5 . .
H20B_2 C20_2 H20C_2 109.5 . .
N11_2 C21_2 H21A_2 109.5 . .
N11_2 C21_2 H21B_2 109.5 . .
H21A_2 C21_2 H21B_2 109.5 . .
N11_2 C21_2 H21C_2 109.5 . .
H21A_2 C21_2 H21C_2 109.5 . .
H21B_2 C21_2 H21C_2 109.5 . .
C4_3 N1_3 C3_3 120.51(19) . .
C4_3 N1_3 C6_3 119.2(2) . .
C3_3 N1_3 C6_3 120.3(2) . .
C5_3 C1_3 C2_3 117.1(2) . .
C5_3 C1_3 C1_3 121.3(2) . 2_565
C2_3 C1_3 C1_3 121.5(3) . 2_565
C3_3 C2_3 C1_3 120.4(2) . .
C3_3 C2_3 H2_3 119.8 . .
C1_3 C2_3 H2_3 119.8 . .
N1_3 C3_3 C2_3 121.0(2) . .
N1_3 C3_3 H3_3 119.5 . .
C2_3 C3_3 H3_3 119.5 . .
N1_3 C4_3 C5_3 120.2(2) . .
N1_3 C4_3 H4_3 119.9 . .
C5_3 C4_3 H4_3 119.9 . .
C4_3 C5_3 C1_3 120.7(2) . .
C4_3 C5_3 H5_3 119.6 . .
C1_3 C5_3 H5_3 119.6 . .
N1_3 C6_3 H6A_3 109.5 . .
N1_3 C6_3 H6B_3 109.5 . .
H6A_3 C6_3 H6B_3 109.5 . .
N1_3 C6_3 H6C_3 109.5 . .
H6A_3 C6_3 H6C_3 109.5 . .
H6B_3 C6_3 H6C_3 109.5 . .
F3_4 B1_4 F2_4 109.1(8) . .
F3_4 B1_4 F4_4 108.8(8) . .
F2_4 B1_4 F4_4 109.8(8) . .
F3_4 B1_4 F1_4 110.3(8) . .
F2_4 B1_4 F1_4 109.5(8) . .
F4_4 B1_4 F1_4 109.3(8) . .
F3_6 B1_6 F4_6 109.7(8) . .
F3_6 B1_6 F1_6 108.9(8) . .
F4_6 B1_6 F1_6 109.6(8) . .
F3_6 B1_6 F2_6 110.0(8) . .
F4_6 B1_6 F2_6 109.1(8) . .
F1_6 B1_6 F2_6 109.6(8) . .
C1_11 O1_11 H1_11 109.5 . .
O1_11 C1_11 H1A_11 109.5 . .
O1_11 C1_11 H1B_11 109.5 . .
H1A_11 C1_11 H1B_11 109.5 . .
O1_11 C1_11 H1C_11 109.5 . .
H1A_11 C1_11 H1C_11 109.5 . .
H1B_11 C1_11 H1C_11 109.5 . .
C1_12 O1_12 H1_12 109.5 . .
O1_12 C1_12 H1A_12 109.5 . .
O1_12 C1_12 H1B_12 109.5 . .
H1A_12 C1_12 H1B_12 109.5 . .
O1_12 C1_12 H1C_12 109.5 . .
H1A_12 C1_12 H1C_12 109.5 . .
H1B_12 C1_12 H1C_12 109.5 . .
C1_13 O1_13 H1_13 109.5 . .
O1_13 C1_13 H1A_13 109.5 . .
O1_13 C1_13 H1B_13 109.5 . .
H1A_13 C1_13 H1B_13 109.5 . .
O1_13 C1_13 H1C_13 109.5 . .
H1A_13 C1_13 H1C_13 109.5 . .
H1B_13 C1_13 H1C_13 109.5 . .
C1_14 O1_14 H1_14 109.5 . .
O1_14 C1_14 H1A_14 109.5 . .
O1_14 C1_14 H1B_14 109.5 . .
H1A_14 C1_14 H1B_14 109.5 . .
O1_14 C1_14 H1C_14 109.5 . .
H1A_14 C1_14 H1C_14 109.5 . .
H1B_14 C1_14 H1C_14 109.5 . .

loop_
_geom_bond_atom_site_label_1
_geom_bond_atom_site_label_2
_geom_bond_distance
_geom_bond_site_symmetry_2
O1_1 C1_1 1.221(2) .
O2_1 C3_1 1.220(3) .
O3_1 C8_1 1.216(3) .
O4_1 C10_1 1.215(3) .
O5_1 C15_1 1.219(2) .
O6_1 C17_1 1.232(3) .
N1_1 C1_1 1.370(3) .
N1_1 C19_1 1.445(2) 2_655
N1_1 C2_1 1.453(3) .
N2_1 C3_1 1.378(3) .
N2_1 C6_1 1.443(3) .
N2_1 C2_1 1.445(3) .
N3_1 C3_1 1.360(3) .
N3_1 C7_1 1.447(3) .
N3_1 C4_1 1.448(3) .
N4_1 C1_1 1.365(3) .
N4_1 C4_1 1.446(3) .
N4_1 C5_1 1.454(2) .
N5_1 C8_1 1.373(3) .
N5_1 C5_1 1.449(2) .
N5_1 C9_1 1.451(3) .
N6_1 C10_1 1.369(3) .
N6_1 C9_1 1.436(3) .
N6_1 C13_1 1.448(3) .
N7_1 C10_1 1.369(3) .
N7_1 C14_1 1.441(3) .
N7_1 C11_1 1.442(3) .
N8_1 C8_1 1.366(3) .
N8_1 C12_1 1.442(3) .
N8_1 C11_1 1.456(3) .
N9_1 C15_1 1.376(3) .
N9_1 C16_1 1.456(3) .
N9_1 C12_1 1.457(3) .
N10_1 C17_1 1.350(3) .
N10_1 C16_1 1.444(3) .
N10_1 C20_1 1.449(3) .
N11_1 C17_1 1.371(3) .
N11_1 C21_1 1.442(3) .
N11_1 C18_1 1.449(3) .
N12_1 C15_1 1.364(3) .
N12_1 C19_1 1.443(3) .
N12_1 C18_1 1.449(3) .
C2_1 C4_1 1.561(3) .
C2_1 H2_1 1.0000 .
C4_1 H4_1 1.0000 .
C5_1 H5A_1 0.9900 .
C5_1 H5B_1 0.9900 .
C6_1 H6A_1 0.9800 .
C6_1 H6B_1 0.9800 .
C6_1 H6C_1 0.9800 .
C7_1 H7A_1 0.9800 .
C7_1 H7B_1 0.9800 .
C7_1 H7C_1 0.9800 .
C9_1 C11_1 1.559(3) .
C9_1 H9_1 1.0000 .
C11_1 H11_1 1.0000 .
C12_1 H12A_1 0.9900 .
C12_1 H12B_1 0.9900 .
C13_1 H13A_1 0.9800 .
C13_1 H13B_1 0.9800 .
C13_1 H13C_1 0.9800 .
C14_1 H14A_1 0.9800 .
C14_1 H14B_1 0.9800 .
C14_1 H14C_1 0.9800 .
C16_1 C18_1 1.559(3) .
C16_1 H16_1 1.0000 .
C18_1 H18_1 1.0000 .
C19_1 H19A_1 0.9900 .
C19_1 H19B_1 0.9900 .
C20_1 H20A_1 0.9800 .
C20_1 H20B_1 0.9800 .
C20_1 H20C_1 0.9800 .
C21_1 H21A_1 0.9800 .
C21_1 H21B_1 0.9800 .
C21_1 H21C_1 0.9800 .
O1_2 C1_2 1.227(2) .
O2_2 C3_2 1.229(3) .
O3_2 C8_2 1.227(3) .
O4_2 C10_2 1.221(3) .
O5_2 C15_2 1.216(3) .
O6_2 C17_2 1.224(3) .
N1_2 C1_2 1.365(3) .
N1_2 C19_2 1.449(2) 2_556
N1_2 C2_2 1.451(3) .
N2_2 C3_2 1.358(3) .
N2_2 C2_2 1.441(3) .
N2_2 C6_2 1.445(3) .
N3_2 C3_2 1.362(3) .
N3_2 C4_2 1.448(3) .
N3_2 C7_2 1.450(3) .
N4_2 C1_2 1.360(3) .
N4_2 C5_2 1.444(2) .
N4_2 C4_2 1.449(3) .
N5_2 C8_2 1.369(3) .
N5_2 C9_2 1.448(3) .
N5_2 C5_2 1.449(2) .
N6_2 C10_2 1.369(3) .
N6_2 C9_2 1.441(3) .
N6_2 C13_2 1.443(3) .
N7_2 C10_2 1.364(3) .
N7_2 C11_2 1.442(3) .
N7_2 C14_2 1.447(3) .
N8_2 C8_2 1.364(3) .
N8_2 C12_2 1.447(3) .
N8_2 C11_2 1.449(3) .
N9_2 C15_2 1.376(3) .
N9_2 C16_2 1.447(3) .
N9_2 C12_2 1.449(3) .
N10_2 C17_2 1.363(3) .
N10_2 C16_2 1.442(3) .
N10_2 C20_2 1.446(3) .
N11_2 C17_2 1.356(3) .
N11_2 C18_2 1.436(3) .
N11_2 C21_2 1.452(3) .
N12_2 C15_2 1.364(3) .
N12_2 C19_2 1.449(2) .
N12_2 C18_2 1.451(3) .
C2_2 C4_2 1.558(3) .
C2_2 H2_2 1.0000 .
C4_2 H4_2 1.0000 .
C5_2 H5A_2 0.9900 .
C5_2 H5B_2 0.9900 .
C6_2 H6A_2 0.9800 .
C6_2 H6B_2 0.9800 .
C6_2 H6C_2 0.9800 .
C7_2 H7A_2 0.9800 .
C7_2 H7B_2 0.9800 .
C7_2 H7C_2 0.9800 .
C9_2 C11_2 1.561(3) .
C9_2 H9_2 1.0000 .
C11_2 H11_2 1.0000 .
C12_2 H12A_2 0.9900 .
C12_2 H12B_2 0.9900 .
C13_2 H13A_2 0.9800 .
C13_2 H13B_2 0.9800 .
C13_2 H13C_2 0.9800 .
C14_2 H14A_2 0.9800 .
C14_2 H14B_2 0.9800 .
C14_2 H14C_2 0.9800 .
C16_2 C18_2 1.557(3) .
C16_2 H16_2 1.0000 .
C18_2 H18_2 1.0000 .
C19_2 H19A_2 0.9900 .
C19_2 H19B_2 0.9900 .
C20_2 H20A_2 0.9800 .
C20_2 H20B_2 0.9800 .
C20_2 H20C_2 0.9800 .
C21_2 H21A_2 0.9800 .
C21_2 H21B_2 0.9800 .
C21_2 H21C_2 0.9800 .
N1_3 C4_3 1.342(3) .
N1_3 C3_3 1.342(3) .
N1_3 C6_3 1.480(3) .
C1_3 C5_3 1.387(3) .
C1_3 C2_3 1.392(3) .
C1_3 C1_3 1.491(4) 2_565
C2_3 C3_3 1.369(3) .
C2_3 H2_3 0.9500 .
C3_3 H3_3 0.9500 .
C4_3 C5_3 1.380(3) .
C4_3 H4_3 0.9500 .
C5_3 H5_3 0.9500 .
C6_3 H6A_3 0.9800 .
C6_3 H6B_3 0.9800 .
C6_3 H6C_3 0.9800 .
F1_4 B1_4 1.390(11) .
F2_4 B1_4 1.389(12) .
F3_4 B1_4 1.388(12) .
F4_4 B1_4 1.389(12) .
F1_6 B1_6 1.390(12) .
F2_6 B1_6 1.391(12) .
F3_6 B1_6 1.389(12) .
F4_6 B1_6 1.390(12) .
O1_11 C1_11 1.403(4) .
O1_11 H1_11 0.8400 .
C1_11 H1A_11 0.9800 .
C1_11 H1B_11 0.9800 .
C1_11 H1C_11 0.9800 .
O1_12 C1_12 1.399(5) .
O1_12 H1_12 0.8400 .
C1_12 H1A_12 0.9800 .
C1_12 H1B_12 0.9800 .
C1_12 H1C_12 0.9800 .
O1_13 C1_13 1.366(3) .
O1_13 H1_13 0.8400 .
C1_13 H1A_13 0.9800 .
C1_13 H1B_13 0.9800 .
C1_13 H1C_13 0.9800 .
O1_14 C1_14 1.408(5) .
O1_14 H1_14 0.8400 .
C1_14 H1A_14 0.9800 .
C1_14 H1B_14 0.9800 .
C1_14 H1C_14 0.9800 .

loop_
_geom_torsion_atom_site_label_1
_geom_torsion_atom_site_label_2
_geom_torsion_atom_site_label_3
_geom_torsion_atom_site_label_4
_geom_torsion
_geom_torsion_site_symmetry_1
_geom_torsion_site_symmetry_4
C4_1 N4_1 C1_1 O1_1 -175.50(19) . .
C5_1 N4_1 C1_1 O1_1 -4.0(3) . .
C4_1 N4_1 C1_1 N1_1 5.4(2) . .
C5_1 N4_1 C1_1 N1_1 176.94(16) . .
C19_1 N1_1 C1_1 O1_1 9.2(3) 2_655 .
C2_1 N1_1 C1_1 O1_1 174.08(19) . .
C19_1 N1_1 C1_1 N4_1 -171.75(17) 2_655 .
C2_1 N1_1 C1_1 N4_1 -6.8(2) . .
C3_1 N2_1 C2_1 N1_1 -115.38(19) . .
C6_1 N2_1 C2_1 N1_1 89.8(3) . .
C3_1 N2_1 C2_1 C4_1 -4.3(2) . .
C6_1 N2_1 C2_1 C4_1 -159.2(2) . .
C1_1 N1_1 C2_1 N2_1 117.02(18) . .
C19_1 N1_1 C2_1 N2_1 -78.5(2) 2_655 .
C1_1 N1_1 C2_1 C4_1 5.4(2) . .
C19_1 N1_1 C2_1 C4_1 169.82(17) 2_655 .
C7_1 N3_1 C3_1 O2_1 0.9(4) . .
C4_1 N3_1 C3_1 O2_1 171.2(2) . .
C7_1 N3_1 C3_1 N2_1 -178.9(2) . .
C4_1 N3_1 C3_1 N2_1 -8.6(2) . .
C6_1 N2_1 C3_1 O2_1 -16.4(4) . .
C2_1 N2_1 C3_1 O2_1 -171.8(2) . .
C6_1 N2_1 C3_1 N3_1 163.4(2) . .
C2_1 N2_1 C3_1 N3_1 8.0(2) . .
C1_1 N4_1 C4_1 N3_1 -113.37(18) . .
C5_1 N4_1 C4_1 N3_1 75.5(2) . .
C1_1 N4_1 C4_1 C2_1 -2.0(2) . .
C5_1 N4_1 C4_1 C2_1 -173.13(17) . .
C3_1 N3_1 C4_1 N4_1 117.22(19) . .
C7_1 N3_1 C4_1 N4_1 -72.7(3) . .
C3_1 N3_1 C4_1 C2_1 5.6(2) . .
C7_1 N3_1 C4_1 C2_1 175.6(2) . .
N2_1 C2_1 C4_1 N4_1 -121.24(16) . .
N1_1 C2_1 C4_1 N4_1 -1.90(19) . .
N2_1 C2_1 C4_1 N3_1 -0.7(2) . .
N1_1 C2_1 C4_1 N3_1 118.69(17) . .
C8_1 N5_1 C5_1 N4_1 -94.2(2) . .
C9_1 N5_1 C5_1 N4_1 67.2(3) . .
C1_1 N4_1 C5_1 N5_1 -98.8(2) . .
C4_1 N4_1 C5_1 N5_1 71.6(2) . .
C12_1 N8_1 C8_1 O3_1 -1.8(3) . .
C11_1 N8_1 C8_1 O3_1 176.23(18) . .
C12_1 N8_1 C8_1 N5_1 178.25(16) . .
C11_1 N8_1 C8_1 N5_1 -3.8(2) . .
C5_1 N5_1 C8_1 O3_1 -10.7(3) . .
C9_1 N5_1 C8_1 O3_1 -174.06(19) . .
C5_1 N5_1 C8_1 N8_1 169.28(16) . .
C9_1 N5_1 C8_1 N8_1 5.9(2) . .
C10_1 N6_1 C9_1 N5_1 113.5(2) . .
C13_1 N6_1 C9_1 N5_1 -84.8(3) . .
C10_1 N6_1 C9_1 C11_1 1.5(2) . .
C13_1 N6_1 C9_1 C11_1 163.1(3) . .
C8_1 N5_1 C9_1 N6_1 -117.71(19) . .
C5_1 N5_1 C9_1 N6_1 79.5(2) . .
C8_1 N5_1 C9_1 C11_1 -5.5(2) . .
C5_1 N5_1 C9_1 C11_1 -168.34(17) . .
C9_1 N6_1 C10_1 O4_1 174.3(2) . .
C13_1 N6_1 C10_1 O4_1 12.6(4) . .
C9_1 N6_1 C10_1 N7_1 -4.9(2) . .
C13_1 N6_1 C10_1 N7_1 -166.6(3) . .
C14_1 N7_1 C10_1 O4_1 -4.9(3) . .
C11_1 N7_1 C10_1 O4_1 -172.62(19) . .
C14_1 N7_1 C10_1 N6_1 174.3(2) . .
C11_1 N7_1 C10_1 N6_1 6.6(2) . .
C10_1 N7_1 C11_1 N8_1 -116.34(19) . .
C14_1 N7_1 C11_1 N8_1 76.5(3) . .
C10_1 N7_1 C11_1 C9_1 -5.4(2) . .
C14_1 N7_1 C11_1 C9_1 -172.6(2) . .
C8_1 N8_1 C11_1 N7_1 111.41(19) . .
C12_1 N8_1 C11_1 N7_1 -70.7(2) . .
C8_1 N8_1 C11_1 C9_1 0.3(2) . .
C12_1 N8_1 C11_1 C9_1 178.25(17) . .
N6_1 C9_1 C11_1 N7_1 2.23(19) . .
N5_1 C9_1 C11_1 N7_1 -117.68(16) . .
N6_1 C9_1 C11_1 N8_1 122.86(16) . .
N5_1 C9_1 C11_1 N8_1 2.95(18) . .
C8_1 N8_1 C12_1 N9_1 103.2(2) . .
C11_1 N8_1 C12_1 N9_1 -74.6(2) . .
C15_1 N9_1 C12_1 N8_1 86.5(2) . .
C16_1 N9_1 C12_1 N8_1 -67.8(2) . .
C19_1 N12_1 C15_1 O5_1 7.2(3) . .
C18_1 N12_1 C15_1 O5_1 -175.77(17) . .
C19_1 N12_1 C15_1 N9_1 -172.83(15) . .
C18_1 N12_1 C15_1 N9_1 4.2(2) . .
C16_1 N9_1 C15_1 O5_1 172.15(17) . .
C12_1 N9_1 C15_1 O5_1 15.0(3) . .
C16_1 N9_1 C15_1 N12_1 -7.8(2) . .
C12_1 N9_1 C15_1 N12_1 -164.98(15) . .
C17_1 N10_1 C16_1 N9_1 -109.6(2) . .
C20_1 N10_1 C16_1 N9_1 73.2(3) . .
C17_1 N10_1 C16_1 C18_1 1.9(2) . .
C20_1 N10_1 C16_1 C18_1 -175.4(2) . .
C15_1 N9_1 C16_1 N10_1 119.03(18) . .
C12_1 N9_1 C16_1 N10_1 -84.8(2) . .
C15_1 N9_1 C16_1 C18_1 7.97(19) . .
C12_1 N9_1 C16_1 C18_1 164.19(16) . .
C16_1 N10_1 C17_1 O6_1 -178.2(2) . .
C20_1 N10_1 C17_1 O6_1 -0.9(4) . .
C16_1 N10_1 C17_1 N11_1 1.7(3) . .
C20_1 N10_1 C17_1 N11_1 178.9(2) . .
C21_1 N11_1 C17_1 O6_1 18.0(3) . .
C18_1 N11_1 C17_1 O6_1 174.9(2) . .
C21_1 N11_1 C17_1 N10_1 -161.8(2) . .
C18_1 N11_1 C17_1 N10_1 -4.9(2) . .
C17_1 N11_1 C18_1 N12_1 116.9(2) . .
C21_1 N11_1 C18_1 N12_1 -86.9(3) . .
C17_1 N11_1 C18_1 C16_1 5.8(2) . .
C21_1 N11_1 C18_1 C16_1 162.0(2) . .
C15_1 N12_1 C18_1 N11_1 -110.80(19) . .
C19_1 N12_1 C18_1 N11_1 66.1(2) . .
C15_1 N12_1 C18_1 C16_1 0.72(19) . .
C19_1 N12_1 C18_1 C16_1 177.60(16) . .
N10_1 C16_1 C18_1 N11_1 -4.46(19) . .
N9_1 C16_1 C18_1 N11_1 114.86(17) . .
N10_1 C16_1 C18_1 N12_1 -124.33(16) . .
N9_1 C16_1 C18_1 N12_1 -5.00(18) . .
C15_1 N12_1 C19_1 N1_1 -103.0(2) . 2_655
C18_1 N12_1 C19_1 N1_1 80.4(2) . 2_655
C5_2 N4_2 C1_2 O1_2 -4.1(3) . .
C4_2 N4_2 C1_2 O1_2 177.11(17) . .
C5_2 N4_2 C1_2 N1_2 175.98(15) . .
C4_2 N4_2 C1_2 N1_2 -2.8(2) . .
C19_2 N1_2 C1_2 O1_2 -8.3(3) 2_556 .
C2_2 N1_2 C1_2 O1_2 -174.40(17) . .
C19_2 N1_2 C1_2 N4_2 171.54(16) 2_556 .
C2_2 N1_2 C1_2 N4_2 5.5(2) . .
C3_2 N2_2 C2_2 N1_2 113.51(19) . .
C6_2 N2_2 C2_2 N1_2 -89.0(3) . .
C3_2 N2_2 C2_2 C4_2 2.3(2) . .
C6_2 N2_2 C2_2 C4_2 159.7(2) . .
C1_2 N1_2 C2_2 N2_2 -117.08(18) . .
C19_2 N1_2 C2_2 N2_2 77.3(2) 2_556 .
C1_2 N1_2 C2_2 C4_2 -5.7(2) . .
C19_2 N1_2 C2_2 C4_2 -171.38(16) 2_556 .
C2_2 N2_2 C3_2 O2_2 173.1(2) . .
C6_2 N2_2 C3_2 O2_2 15.4(3) . .
C2_2 N2_2 C3_2 N3_2 -6.5(2) . .
C6_2 N2_2 C3_2 N3_2 -164.2(2) . .
C4_2 N3_2 C3_2 O2_2 -171.3(2) . .
C7_2 N3_2 C3_2 O2_2 -11.9(3) . .
C4_2 N3_2 C3_2 N2_2 8.4(2) . .
C7_2 N3_2 C3_2 N2_2 167.7(2) . .
C3_2 N3_2 C4_2 N4_2 -117.52(19) . .
C7_2 N3_2 C4_2 N4_2 83.7(3) . .
C3_2 N3_2 C4_2 C2_2 -6.6(2) . .
C7_2 N3_2 C4_2 C2_2 -165.4(2) . .
C1_2 N4_2 C4_2 N3_2 110.44(18) . .
C5_2 N4_2 C4_2 N3_2 -68.3(2) . .
C1_2 N4_2 C4_2 C2_2 -0.74(19) . .
C5_2 N4_2 C4_2 C2_2 -179.44(16) . .
N2_2 C2_2 C4_2 N3_2 2.5(2) . .
N1_2 C2_2 C4_2 N3_2 -116.43(16) . .
N2_2 C2_2 C4_2 N4_2 122.61(16) . .
N1_2 C2_2 C4_2 N4_2 3.68(18) . .
C1_2 N4_2 C5_2 N5_2 102.2(2) . .
C4_2 N4_2 C5_2 N5_2 -79.2(2) . .
C8_2 N5_2 C5_2 N4_2 92.6(2) . .
C9_2 N5_2 C5_2 N4_2 -66.4(3) . .
C12_2 N8_2 C8_2 O3_2 4.3(3) . .
C11_2 N8_2 C8_2 O3_2 -175.92(19) . .
C12_2 N8_2 C8_2 N5_2 -175.00(17) . .
C11_2 N8_2 C8_2 N5_2 4.7(2) . .
C9_2 N5_2 C8_2 O3_2 174.99(19) . .
C5_2 N5_2 C8_2 O3_2 13.9(3) . .
C9_2 N5_2 C8_2 N8_2 -5.7(2) . .
C5_2 N5_2 C8_2 N8_2 -166.79(17) . .
C10_2 N6_2 C9_2 N5_2 -113.52(19) . .
C13_2 N6_2 C9_2 N5_2 81.1(3) . .
C10_2 N6_2 C9_2 C11_2 -2.1(2) . .
C13_2 N6_2 C9_2 C11_2 -167.5(2) . .
C8_2 N5_2 C9_2 N6_2 115.62(19) . .
C5_2 N5_2 C9_2 N6_2 -83.8(2) . .
C8_2 N5_2 C9_2 C11_2 4.2(2) . .
C5_2 N5_2 C9_2 C11_2 164.78(17) . .
C11_2 N7_2 C10_2 O4_2 175.6(2) . .
C14_2 N7_2 C10_2 O4_2 14.3(4) . .
C11_2 N7_2 C10_2 N6_2 -4.0(2) . .
C14_2 N7_2 C10_2 N6_2 -165.3(2) . .
C9_2 N6_2 C10_2 O4_2 -175.8(2) . .
C13_2 N6_2 C10_2 O4_2 -10.2(4) . .
C9_2 N6_2 C10_2 N7_2 3.8(3) . .
C13_2 N6_2 C10_2 N7_2 169.4(2) . .
C10_2 N7_2 C11_2 N8_2 113.76(19) . .
C14_2 N7_2 C11_2 N8_2 -85.6(3) . .
C10_2 N7_2 C11_2 C9_2 2.5(2) . .
C14_2 N7_2 C11_2 C9_2 163.2(2) . .
C8_2 N8_2 C11_2 N7_2 -113.48(19) . .
C12_2 N8_2 C11_2 N7_2 66.2(2) . .
C8_2 N8_2 C11_2 C9_2 -2.0(2) . .
C12_2 N8_2 C11_2 C9_2 177.71(18) . .
N6_2 C9_2 C11_2 N7_2 -0.2(2) . .
N5_2 C9_2 C11_2 N7_2 119.01(17) . .
N6_2 C9_2 C11_2 N8_2 -120.50(17) . .
N5_2 C9_2 C11_2 N8_2 -1.28(19) . .
C8_2 N8_2 C12_2 N9_2 -102.0(2) . .
C11_2 N8_2 C12_2 N9_2 78.3(3) . .
C15_2 N9_2 C12_2 N8_2 -94.5(2) . .
C16_2 N9_2 C12_2 N8_2 65.2(3) . .
C19_2 N12_2 C15_2 O5_2 4.6(3) . .
C18_2 N12_2 C15_2 O5_2 175.12(19) . .
C19_2 N12_2 C15_2 N9_2 -175.93(16) . .
C18_2 N12_2 C15_2 N9_2 -5.4(2) . .
C16_2 N9_2 C15_2 O5_2 -174.59(19) . .
C12_2 N9_2 C15_2 O5_2 -12.7(3) . .
C16_2 N9_2 C15_2 N12_2 5.9(2) . .
C12_2 N9_2 C15_2 N12_2 167.82(17) . .
C17_2 N10_2 C16_2 N9_2 111.7(2) . .
C20_2 N10_2 C16_2 N9_2 -75.6(3) . .
C17_2 N10_2 C16_2 C18_2 0.0(2) . .
C20_2 N10_2 C16_2 C18_2 172.7(2) . .
C15_2 N9_2 C16_2 N10_2 -115.55(19) . .
C12_2 N9_2 C16_2 N10_2 83.2(2) . .
C15_2 N9_2 C16_2 C18_2 -4.1(2) . .
C12_2 N9_2 C16_2 C18_2 -165.27(18) . .
C18_2 N11_2 C17_2 O6_2 -179.1(2) . .
C21_2 N11_2 C17_2 O6_2 -0.5(3) . .
C18_2 N11_2 C17_2 N10_2 -0.3(2) . .
C21_2 N11_2 C17_2 N10_2 178.4(2) . .
C16_2 N10_2 C17_2 O6_2 179.0(2) . .
C20_2 N10_2 C17_2 O6_2 6.3(4) . .
C16_2 N10_2 C17_2 N11_2 0.2(3) . .
C20_2 N10_2 C17_2 N11_2 -172.6(2) . .
C17_2 N11_2 C18_2 N12_2 -110.6(2) . .
C21_2 N11_2 C18_2 N12_2 70.8(3) . .
C17_2 N11_2 C18_2 C16_2 0.3(2) . .
C21_2 N11_2 C18_2 C16_2 -178.4(2) . .
C15_2 N12_2 C18_2 N11_2 113.69(19) . .
C19_2 N12_2 C18_2 N11_2 -76.2(2) . .
C15_2 N12_2 C18_2 C16_2 2.8(2) . .
C19_2 N12_2 C18_2 C16_2 172.86(17) . .
N10_2 C16_2 C18_2 N11_2 -0.1(2) . .
N9_2 C16_2 C18_2 N11_2 -119.33(17) . .
N10_2 C16_2 C18_2 N12_2 119.98(18) . .
N9_2 C16_2 C18_2 N12_2 0.78(19) . .
C15_2 N12_2 C19_2 N1_2 98.9(2) . 2_556
C18_2 N12_2 C19_2 N1_2 -70.5(3) . 2_556
C5_3 C1_3 C2_3 C3_3 0.0(4) . .
C1_3 C1_3 C2_3 C3_3 -179.8(3) 2_565 .
C4_3 N1_3 C3_3 C2_3 -0.9(4) . .
C6_3 N1_3 C3_3 C2_3 177.0(2) . .
C1_3 C2_3 C3_3 N1_3 0.7(4) . .
C3_3 N1_3 C4_3 C5_3 0.4(3) . .
C6_3 N1_3 C4_3 C5_3 -177.5(2) . .
N1_3 C4_3 C5_3 C1_3 0.3(3) . .
C2_3 C1_3 C5_3 C4_3 -0.4(3) . .
C1_3 C1_3 C5_3 C4_3 179.3(2) 2_565 .
